data_2013448
loop_
_publ_author_name
'Miroslava Ma\<larov\'a'
'Juraj Kuch\'ar'
'Juraj \<Cern\'ak'
'Werner Massa'

_publ_section_title
;
 The three-dimensional coordination polymer tetraethylammonium
 (ethylenediamine)cadmium(II) hexacyanoferrate(III),
 (Et~4~N){[Cd(en)]~4~[Fe(CN)~6~]~3~}
;
_journal_issue 7
_journal_name_full 'Acta Crystallographica Section C'
_journal_page_first m280
_journal_page_last m282
_journal_paper_doi 10.1107/S0108270103010497
_journal_volume 59
_journal_year 2003
_chemical_formula_iupac '(C8 H20 N) [Cd4 Fe3 (C N)18 (C2 H8 N2)4]'
_chemical_formula_moiety 'C8 H20 N 1+, C26 H32 Cd4 Fe3 N26 1-'
_chemical_formula_sum 'C34 H52 Cd4 Fe3 N27'
_chemical_formula_weight 1456.18
_chemical_name_systematic ?
_space_group_IT_number 142
_symmetry_cell_setting tetragonal
_symmetry_space_group_name_Hall '-I 4bd 2c'
_symmetry_space_group_name_H-M 'I 41/a c d :2'
_atom_sites_solution_hydrogens geom
_atom_sites_solution_primary direct
_atom_sites_solution_secondary difmap
_audit_creation_method SHELXL-97
_cell_angle_alpha 90.00
_cell_angle_beta 90.00
_cell_angle_gamma 90.00
_cell_formula_units_Z 8
_cell_length_a 13.6532(3)
_cell_length_b 13.6532(3)
_cell_length_c 52.696(2)
_cell_measurement_reflns_used 56335
_cell_measurement_temperature 120.0(10)
_cell_measurement_theta_max 29.49
_cell_measurement_theta_min 1.81
_cell_volume 9823.1(5)
_computing_cell_refinement 'XAREA WinCell (Stoe 2002)'
_computing_data_collection 'XAREA WinExpose (Stoe 2002)'
_computing_data_reduction 'XAREA WinIntegrate (Stoe 2002)'
_computing_molecular_graphics 'DIAMOND (Crystal Impact 1999)'
_computing_structure_refinement 'SHELXL97 (Sheldrick, 1997)'
_computing_structure_solution 'SHELXS86 (Sheldrick, 1985)'
_diffrn_ambient_temperature 120.0(10)
_diffrn_detector_area_resol_mean 150
_diffrn_measured_fraction_theta_full 0.992
_diffrn_measured_fraction_theta_max 0.992
_diffrn_measurement_device_type 'IPDS-II (Stoe)'
_diffrn_measurement_method 'Integration method'
_diffrn_radiation_monochromator graphite
_diffrn_radiation_source 'fine-focus sealed tube'
_diffrn_radiation_type MoK\a
_diffrn_radiation_wavelength 0.71073
_diffrn_reflns_av_R_equivalents 0.0293
_diffrn_reflns_av_sigmaI/netI 0.0122
_diffrn_reflns_limit_h_max 18
_diffrn_reflns_limit_h_min -18
_diffrn_reflns_limit_k_max 18
_diffrn_reflns_limit_k_min -18
_diffrn_reflns_limit_l_max 71
_diffrn_reflns_limit_l_min -63
_diffrn_reflns_number 40110
_diffrn_reflns_theta_full 29.37
_diffrn_reflns_theta_max 29.35
_diffrn_reflns_theta_min 2.25
_diffrn_standards_number 0
_exptl_absorpt_coefficient_mu 2.618
_exptl_absorpt_correction_T_max 0.712
_exptl_absorpt_correction_T_min 0.630
_exptl_absorpt_correction_type multi-scan
_exptl_absorpt_process_details 'SHELXTL XPREP (Sheldrick 1996)'
_exptl_crystal_colour red
_exptl_crystal_density_diffrn 1.969
_exptl_crystal_density_meas 1.945
_exptl_crystal_density_method flotation
_exptl_crystal_description cube
_exptl_crystal_F_000 5720
_exptl_crystal_size_max 0.14
_exptl_crystal_size_mid 0.13
_exptl_crystal_size_min 0.13
_refine_diff_density_max 0.912
_refine_diff_density_min -0.746
_refine_ls_extinction_coef 0.00043(3)
_refine_ls_extinction_expression Fc^*^=kFc[1+0.001xFc^2^\l^3^/sin(2\q)]^-1/4^
_refine_ls_extinction_method SHELXL97
_refine_ls_goodness_of_fit_ref 1.031
_refine_ls_hydrogen_treatment constr
_refine_ls_matrix_type full
_refine_ls_number_parameters 166
_refine_ls_number_reflns 3360
_refine_ls_number_restraints 0
_refine_ls_restrained_S_all 1.031
_refine_ls_R_factor_all 0.0270
_refine_ls_R_factor_gt 0.0232
_refine_ls_shift/su_max 0.001
_refine_ls_shift/su_mean 0.000
_refine_ls_structure_factor_coef Fsqd
_refine_ls_weighting_details 'w=1/[\s^2^(Fo^2^)+(0.05P)^2^] where P=(Fo^2^+2Fc^2^)/3'
_refine_ls_weighting_scheme calc
_refine_ls_wR_factor_gt 0.0622
_refine_ls_wR_factor_ref 0.0635
_reflns_number_gt 3012
_reflns_number_total 3360
_reflns_threshold_expression I>2\s(I)
_cod_data_source_file gd1248.cif
_cod_data_source_block I
_cod_depositor_comments
;
The following automatic conversions were performed:

'_refine_ls_weighting_scheme' value 'calc
w=1/[\s^2^(Fo^2^)+(0.05P)^2^] where P=(Fo^2^+2Fc^2^)/3' was changed
to 'calc'. New tag '_refine_ls_weighting_details' was created. The
value of the new tag was set to 'w=1/[\s^2^(Fo^2^)+(0.05P)^2^] where
P=(Fo^2^+2Fc^2^)/3'.

Automatic conversion script
Id: cif_fix_values 3143 2015-03-26 13:38:13Z robertas 
;
_cod_original_sg_symbol_H-M 'I 41/a c d'
_cod_database_code 2013448
_cod_database_fobs_code 2013448

loop_
_symmetry_equiv_pos_as_xyz
'x, y, z'
'-x+1/2, -y, z+1/2'
'-y+1/4, x+3/4, z+1/4'
'y+1/4, -x+1/4, z+3/4'
'-x+1/2, y, -z'
'x, -y, -z+1/2'
'y+1/4, x+3/4, -z+3/4'
'-y+1/4, -x+1/4, -z+1/4'
'x+1/2, y+1/2, z+1/2'
'-x+1, -y+1/2, z+1'
'-y+3/4, x+5/4, z+3/4'
'y+3/4, -x+3/4, z+5/4'
'-x+1, y+1/2, -z+1/2'
'x+1/2, -y+1/2, -z+1'
'y+3/4, x+5/4, -z+5/4'
'-y+3/4, -x+3/4, -z+3/4'
'-x, -y, -z'
'x-1/2, y, -z-1/2'
'y-1/4, -x-3/4, -z-1/4'
'-y-1/4, x-1/4, -z-3/4'
'x-1/2, -y, z'
'-x, y, z-1/2'
'-y-1/4, -x-3/4, z-3/4'
'y-1/4, x-1/4, z-1/4'
'-x+1/2, -y+1/2, -z+1/2'
'x, y+1/2, -z'
'y+1/4, -x-1/4, -z+1/4'
'-y+1/4, x+1/4, -z-1/4'
'x, -y+1/2, z+1/2'
'-x+1/2, y+1/2, z'
'-y+1/4, -x-1/4, z-1/4'
'y+1/4, x+1/4, z+1/4'

loop_
_atom_site_label
_atom_site_fract_x
_atom_site_fract_y
_atom_site_fract_z
_atom_site_U_iso_or_equiv
_atom_site_adp_type
_atom_site_calc_flag
_atom_site_refinement_flags
_atom_site_occupancy
_atom_site_disorder_assembly
_atom_site_disorder_group
_atom_site_type_symbol
Cd 0.201002(9) 0.077013(9) 0.049791(2) 0.01540(6) Uani d . 1 . . Cd
Fe1 0.5000 0.2500 0.023752(7) 0.01427(9) Uani d S 1 . . Fe
Fe2 0.0000 0.2500 0.1250 0.01310(10) Uani d S 1 . . Fe
C1 0.44386(13) 0.38024(13) 0.02735(4) 0.0179(3) Uani d . 1 . . C
N1 0.41029(13) 0.45557(12) 0.03177(3) 0.0239(3) Uani d . 1 . . N
C2 0.58882(13) 0.29413(13) -0.00270(4) 0.0184(3) Uani d . 1 . . C
N2 0.63758(12) 0.32475(12) -0.01865(3) 0.0211(3) Uani d . 1 . . N
C3 0.39962(14) 0.21183(14) 0.04771(4) 0.0191(3) Uani d . 1 . . C
N3 0.33518(12) 0.18756(14) 0.06024(3) 0.0252(4) Uani d . 1 A . N
C4 -0.10062(14) 0.14938(14) 0.1250 0.0179(5) Uani d S 1 . . C
N4 -0.16019(13) 0.08981(13) 0.1250 0.0276(5) Uani d S 1 . . N
C5 0.06942(12) 0.18042(12) 0.09824(4) 0.0169(3) Uani d . 1 . . C
N5 0.10872(12) 0.14058(12) 0.08196(3) 0.0201(3) Uani d . 1 A . N
N6 0.25080(14) -0.05894(13) 0.07325(3) 0.0236(3) Uani d . 1 A . N
H6A 0.2565 -0.0427 0.0901 0.028 Uiso calc PR 0.720(7) A 1 H
H6B 0.2056 -0.1086 0.0717 0.028 Uiso calc PR 0.720(7) A 1 H
H6E 0.2826 -0.0374 0.0876 0.028 Uiso calc PR 0.280(7) A 2 H
H6F 0.1960 -0.0928 0.0784 0.028 Uiso calc PR 0.280(7) A 2 H
C6 0.3497(3) -0.0917(3) 0.06279(6) 0.0294(8) Uani d P 0.720(7) A 1 C
H6C 0.4016 -0.0472 0.0690 0.035 Uiso calc PR 0.720(7) A 1 H
H6D 0.3646 -0.1586 0.0689 0.035 Uiso calc PR 0.720(7) A 1 H
C7 0.3486(2) -0.0910(2) 0.03437(6) 0.0258(8) Uani d P 0.720(7) A 1 C
H7A 0.4131 -0.1126 0.0278 0.031 Uiso calc PR 0.720(7) A 1 H
H7B 0.2983 -0.1372 0.0281 0.031 Uiso calc PR 0.720(7) A 1 H
N7 0.32791(12) 0.00410(13) 0.02550(3) 0.0228(3) Uani d . 1 A . N
H7C 0.3092 0.0012 0.0087 0.027 Uiso calc PR 0.720(7) A 1 H
H7D 0.3835 0.0420 0.0265 0.027 Uiso calc PR 0.720(7) A 1 H
H7G 0.3027 -0.0333 0.0125 0.027 Uiso calc PR 0.280(7) A 2 H
H7H 0.3688 0.0509 0.0188 0.027 Uiso calc PR 0.280(7) A 2 H
C6A 0.3123(6) -0.1231(6) 0.06027(15) 0.0209(17) Uiso d P 0.280(7) A 2 C
H6G 0.2738 -0.1646 0.0485 0.025 Uiso calc PR 0.280(7) A 2 H
H6H 0.3470 -0.1662 0.0724 0.025 Uiso calc PR 0.280(7) A 2 H
C7A 0.3843(5) -0.0625(5) 0.04571(14) 0.0172(17) Uiso d P 0.280(7) A 2 C
H7E 0.4217 -0.0203 0.0575 0.021 Uiso calc PR 0.280(7) A 2 H
H7F 0.4313 -0.1058 0.0368 0.021 Uiso calc PR 0.280(7) A 2 H
C8 0.02904(15) -0.16559(14) 0.10794(4) 0.0241(4) Uani d . 1 . . C
H8A 0.0814 -0.1883 0.0964 0.029 Uiso calc R 1 . . H
H8B -0.0281 -0.1476 0.0974 0.029 Uiso calc R 1 . . H
N8 0.0000 -0.2500 0.1250 0.0190(6) Uani d S 1 . . N
C9 0.06458(18) -0.07477(14) 0.12152(5) 0.0309(5) Uani d . 1 . . C
H9A 0.0817 -0.0245 0.1090 0.046 Uiso calc R 1 . . H
H9B 0.1224 -0.0909 0.1317 0.046 Uiso calc R 1 . . H
H9C 0.0126 -0.0500 0.1326 0.046 Uiso calc R 1 . . H

loop_
_atom_site_aniso_label
_atom_site_aniso_U_11
_atom_site_aniso_U_22
_atom_site_aniso_U_33
_atom_site_aniso_U_12
_atom_site_aniso_U_13
_atom_site_aniso_U_23
Cd 0.01661(8) 0.01582(8) 0.01378(9) 0.00122(4) 0.00015(4) -0.00017(4)
Fe1 0.01455(16) 0.01453(16) 0.01373(18) -0.00063(12) 0.000 0.000
Fe2 0.01381(14) 0.01381(14) 0.0117(2) 0.00061(16) 0.000 0.000
C1 0.0168(8) 0.0189(8) 0.0180(9) 0.0014(6) 0.0007(6) 0.0005(6)
N1 0.0257(8) 0.0226(8) 0.0234(9) 0.0008(6) 0.0042(7) 0.0018(6)
C2 0.0186(8) 0.0180(8) 0.0185(9) -0.0002(6) -0.0018(6) -0.0008(6)
N2 0.0229(7) 0.0211(7) 0.0192(8) -0.0015(6) 0.0009(6) 0.0010(6)
C3 0.0199(8) 0.0202(8) 0.0170(9) -0.0014(7) -0.0006(6) -0.0021(6)
N3 0.0227(8) 0.0320(9) 0.0210(9) -0.0069(6) 0.0018(6) -0.0039(7)
C4 0.0205(7) 0.0205(7) 0.0128(11) 0.0006(9) -0.0008(6) 0.0008(6)
N4 0.0321(8) 0.0321(8) 0.0185(13) -0.0115(10) -0.0031(7) 0.0031(7)
C5 0.0175(7) 0.0162(7) 0.0169(9) -0.0001(6) 0.0002(6) 0.0009(6)
N5 0.0202(7) 0.0202(7) 0.0197(8) 0.0001(6) 0.0025(6) 0.0001(6)
N6 0.0304(9) 0.0233(8) 0.0170(8) 0.0032(6) 0.0002(7) 0.0027(6)
C6 0.0268(17) 0.0333(17) 0.0282(17) 0.0115(14) 0.0017(12) 0.0054(12)
C7 0.0273(15) 0.0213(14) 0.0286(17) 0.0044(10) 0.0035(12) -0.0001(11)
N7 0.0239(8) 0.0265(9) 0.0180(8) -0.0019(6) 0.0028(6) -0.0017(7)
N6A 0.0304(9) 0.0233(8) 0.0170(8) 0.0032(6) 0.0002(7) 0.0027(6)
N7A 0.0239(8) 0.0265(9) 0.0180(8) -0.0019(6) 0.0028(6) -0.0017(7)
C8 0.0263(9) 0.0232(9) 0.0227(10) 0.0011(7) 0.0015(7) 0.0038(7)
N8 0.0199(8) 0.0199(8) 0.0171(16) 0.000 0.000 0.000
C9 0.0337(11) 0.0215(9) 0.0374(13) -0.0034(7) 0.0028(9) 0.0007(8)

loop_
_atom_type_symbol
_atom_type_description
_atom_type_scat_dispersion_real
_atom_type_scat_dispersion_imag
_atom_type_scat_source
C C 0.0033 0.0016 'International Tables Vol C Tables 4.2.6.8 and 6.1.1.4'
H H 0.0000 0.0000 'International Tables Vol C Tables 4.2.6.8 and 6.1.1.4'
N N 0.0061 0.0033 'International Tables Vol C Tables 4.2.6.8 and 6.1.1.4'
Fe Fe 0.3463 0.8444 'International Tables Vol C Tables 4.2.6.8 and 6.1.1.4'
Cd Cd -0.8075 1.2024 'International Tables Vol C Tables 4.2.6.8 and 6.1.1.4'

loop_
_geom_angle_atom_site_label_1
_geom_angle_atom_site_label_2
_geom_angle_atom_site_label_3
_geom_angle_site_symmetry_1
_geom_angle_site_symmetry_3
_geom_angle
_geom_angle_publ_flag
N5 Cd N2 . 14_454 95.78(6) y
N5 Cd N6 . . 94.01(6) ?
N2 Cd N6 14_454 . 163.09(6) ?
N5 Cd N7 . . 164.31(6) ?
N2 Cd N7 14_454 . 97.78(6) ?
N6 Cd N7 . . 74.88(6) y
N5 Cd N3 . . 90.67(6) y
N2 Cd N3 14_454 . 94.79(6) ?
N6 Cd N3 . . 98.86(6) ?
N7 Cd N3 . . 80.38(6) ?
N5 Cd N1 . 30_545 101.74(6) y
N2 Cd N1 14_454 30_545 83.33(6) ?
N6 Cd N1 . 30_545 81.20(6) ?
N7 Cd N1 . 30_545 87.69(6) ?
N3 Cd N1 . 30_545 167.57(6) y
C3 Fe1 C3 . 10_554 98.55(11) ?
C3 Fe1 C2 . 10_554 86.70(8) ?
C3 Fe1 C2 10_554 10_554 173.48(8) ?
C3 Fe1 C2 . . 173.48(8) y
C3 Fe1 C2 10_554 . 86.70(8) ?
C2 Fe1 C2 10_554 . 88.35(11) ?
C3 Fe1 C1 . . 84.46(8) y
C3 Fe1 C1 10_554 . 88.24(8) ?
C2 Fe1 C1 10_554 . 96.17(8) ?
C2 Fe1 C1 . . 91.86(8) y
C3 Fe1 C1 . 10_554 88.24(8) ?
C3 Fe1 C1 10_554 10_554 84.46(8) ?
C2 Fe1 C1 10_554 10_554 91.86(8) ?
C2 Fe1 C1 . 10_554 96.17(8) ?
C1 Fe1 C1 . 10_554 168.81(11) ?
C4 Fe2 C4 . 10_454 180.00(8) ?
C4 Fe2 C5 . 10_454 90.05(5) ?
C4 Fe2 C5 10_454 10_454 89.95(5) ?
C4 Fe2 C5 . . 89.95(5) y
C4 Fe2 C5 10_454 . 90.05(5) ?
C5 Fe2 C5 10_454 . 87.15(11) ?
C4 Fe2 C5 . 8 90.05(5) ?
C4 Fe2 C5 10_454 8 89.95(5) ?
C5 Fe2 C5 10_454 8 179.91(12) y
C5 Fe2 C5 . 8 92.85(11) ?
C4 Fe2 C5 . 15_444 89.95(5) ?
C4 Fe2 C5 10_454 15_444 90.05(5) ?
C5 Fe2 C5 10_454 15_444 92.85(11) ?
C5 Fe2 C5 . 15_444 179.91(12) ?
C5 Fe2 C5 8 15_444 87.15(11) ?
N1 C1 Fe1 . . 173.86(18) ?
C1 N1 Cd . 30 159.14(16) y
N2 C2 Fe1 . . 175.91(17) ?
C2 N2 Cd . 14_554 162.76(15) y
N3 C3 Fe1 . . 174.36(17) ?
C3 N3 Cd . . 128.64(15) y
N4 C4 Fe2 . . 180.0(2) ?
N5 C5 Fe2 . . 178.10(17) ?
C5 N5 Cd . . 172.76(15) y
C6 N6 Cd . . 107.46(15) y
C6 N6 H6A . . 110.2 ?
Cd N6 H6A . . 110.2 ?
C6 N6 H6B . . 110.2 ?
Cd N6 H6B . . 110.2 ?
H6A N6 H6B . . 108.5 ?
C7 C6 N6 . . 110.6(2) ?
C7 C6 H6C . . 109.5 ?
N6 C6 H6C . . 109.5 ?
C7 C6 H6D . . 109.5 ?
N6 C6 H6D . . 109.5 ?
H6C C6 H6D . . 108.1 ?
N7 C7 C6 . . 109.8(2) ?
N7 C7 H7A . . 109.7 ?
C6 C7 H7A . . 109.7 ?
N7 C7 H7B . . 109.7 ?
C6 C7 H7B . . 109.7 ?
H7A C7 H7B . . 108.2 ?
C7 N7 Cd . . 110.74(16) ?
C7 N7 H7C . . 109.5 ?
Cd N7 H7C . . 109.5 ?
C7 N7 H7D . . 109.5 ?
Cd N7 H7D . . 109.5 ?
H7C N7 H7D . . 108.1 ?
C7A C6A H6G . . 110.2 ?
C7A C6A H6H . . 110.2 ?
H6G C6A H6H . . 108.5 ?
C6A C7A H7E . . 109.7 ?
C6A C7A H7F . . 109.7 ?
H7E C7A H7F . . 108.2 ?
C9 C8 N8 . . 115.29(17) ?
C9 C8 H8A . . 108.5 ?
N8 C8 H8A . . 108.5 ?
C9 C8 H8B . . 108.5 ?
N8 C8 H8B . . 108.5 ?
H8A C8 H8B . . 107.5 ?
C8 N8 C8 10_444 . 107.17(16) ?
C8 N8 C8 10_444 27 110.64(8) ?
C8 N8 C8 . 27 110.64(8) ?
C8 N8 C8 10_444 20_556 110.64(8) ?
C8 N8 C8 . 20_556 110.64(8) ?
C8 N8 C8 27 20_556 107.17(16) ?
C8 C9 H9A . . 109.5 ?
C8 C9 H9B . . 109.5 ?
H9A C9 H9B . . 109.5 ?
C8 C9 H9C . . 109.5 ?
H9A C9 H9C . . 109.5 ?
H9B C9 H9C . . 109.5 ?

loop_
_geom_bond_atom_site_label_1
_geom_bond_atom_site_label_2
_geom_bond_site_symmetry_2
_geom_bond_distance
_geom_bond_publ_flag
Cd N5 . 2.2833(16) y
Cd N2 14_454 2.2893(17) y
Cd N6 . 2.3314(17) y
Cd N7 . 2.3731(17) y
Cd N3 . 2.4366(17) y
Cd N1 30_545 2.4412(17) y
Fe1 C3 . 1.9349(19) y
Fe1 C3 10_554 1.9349(19) ?
Fe1 C2 10_554 1.9432(19) ?
Fe1 C2 . 1.9432(19) y
Fe1 C1 . 1.9457(17) y
Fe1 C1 10_554 1.9457(17) ?
Fe2 C4 . 1.943(3) y
Fe2 C4 10_454 1.943(3) ?
Fe2 C5 10_454 1.9467(18) ?
Fe2 C5 . 1.9467(18) y
Fe2 C5 8 1.9467(18) ?
Fe2 C5 15_444 1.9467(18) ?
C1 N1 . 1.150(2) y
N1 Cd 30 2.4412(17) ?
C2 N2 . 1.151(3) y
N2 Cd 14_554 2.2893(17) ?
C3 N3 . 1.149(3) y
C4 N4 . 1.150(4) y
C5 N5 . 1.149(3) y
N6 C6 . 1.525(4) y
N6 H6A . 0.9200 ?
N6 H6B . 0.9200 ?
C6 C7 . 1.498(5) y
C6 H6C . 0.9900 ?
C6 H6D . 0.9900 ?
C7 N7 . 1.409(3) y
C7 H7A . 0.9900 ?
C7 H7B . 0.9900 ?
N7 H7C . 0.9200 ?
N7 H7D . 0.9200 ?
C6A C7A . 1.497(11) ?
C6A H6G . 0.9900 ?
C6A H6H . 0.9900 ?
C7A H7E . 0.9900 ?
C7A H7F . 0.9900 ?
C8 C9 . 1.512(3) y
C8 N8 . 1.515(2) y
C8 H8A . 0.9900 ?
C8 H8B . 0.9900 ?
N8 C8 10_444 1.515(2) ?
N8 C8 27 1.515(2) ?
N8 C8 20_556 1.515(2) ?
C9 H9A . 0.9800 ?
C9 H9B . 0.9800 ?
C9 H9C . 0.9800 ?
